data_4111275
loop_
_publ_author_name
'Cheol-Kyu Jung'
'Michael J. Krische'

_publ_section_title
;
 Asymmetric Induction in Hydrogen-Mediated Reductive Aldol Additions to
 \a-Amino Aldehydes Catalyzed by Rhodium: Selective Formation of
 syn-Stereotriads Directed by Intramolecular Hydrogen-Bonding
;
_journal_name_full 'Journal of the American Chemical Society'
_journal_page_first 17051
_journal_page_last 17056
_journal_paper_doi 10.1021/ja066198q
_journal_volume 128
_journal_year 2006
_chemical_formula_sum 'C15 H29 N O4'
_chemical_formula_weight 287.39
_chemical_name_systematic
;
 ?
;
_space_group_IT_number 4
_symmetry_cell_setting monoclinic
_symmetry_space_group_name_Hall 'P 2yb'
_symmetry_space_group_name_H-M 'P 1 21 1'
_atom_sites_solution_hydrogens geom
_atom_sites_solution_primary direct
_atom_sites_solution_secondary difmap
_audit_creation_method SHELXL-97
_cell_angle_alpha 90.00
_cell_angle_beta 90.375(4)
_cell_angle_gamma 90.00
_cell_formula_units_Z 4
_cell_length_a 5.1753(5)
_cell_length_b 30.941(2)
_cell_length_c 10.848(1)
_cell_measurement_reflns_used 2346
_cell_measurement_temperature 153(2)
_cell_measurement_theta_max 25
_cell_measurement_theta_min 1
_cell_volume 1737.0(3)
_computing_cell_refinement 'Collect software, Nonius B.V. 1998'
_computing_data_collection 'Collect software, Nonius B.V. 1998'
_computing_data_reduction
;
DENZO and Scalepack (Otwinoski and Minor, 1997)
;
_computing_molecular_graphics 'XP SHELXTL/PC, Siemens Analytical'
_computing_structure_refinement 'XL SHELXTL/PC, Siemens Analytical'
_computing_structure_solution
;

SIR97 - Altomare A., Burla M.C., Camalli M., Cascarano G.L., Giacovazzo C., 
Guagliardi A., Moliterni A.G.G., Polidori G.,Spagna R.
;
_diffrn_ambient_temperature 153(2)
_diffrn_measured_fraction_theta_full 0.938
_diffrn_measured_fraction_theta_max 0.938
_diffrn_measurement_device_type 'Nonius Kappa CCD'
_diffrn_measurement_method \w-scan
_diffrn_radiation_monochromator graphite
_diffrn_radiation_source 'fine-focus sealed tube'
_diffrn_radiation_type MoK\a
_diffrn_radiation_wavelength 0.71073
_diffrn_reflns_av_R_equivalents 0.0000
_diffrn_reflns_av_sigmaI/netI 0.1048
_diffrn_reflns_limit_h_max 6
_diffrn_reflns_limit_h_min -6
_diffrn_reflns_limit_k_max 36
_diffrn_reflns_limit_k_min -36
_diffrn_reflns_limit_l_max 12
_diffrn_reflns_limit_l_min 0
_diffrn_reflns_number 5163
_diffrn_reflns_theta_full 24.95
_diffrn_reflns_theta_max 24.95
_diffrn_reflns_theta_min 3.23
_exptl_absorpt_coefficient_mu 0.078
_exptl_absorpt_correction_type none
_exptl_crystal_colour colorless
_exptl_crystal_density_diffrn 1.099
_exptl_crystal_description needles
_exptl_crystal_F_000 632
_exptl_crystal_size_max 0.60
_exptl_crystal_size_mid 0.04
_exptl_crystal_size_min 0.04
_refine_diff_density_max 0.359
_refine_diff_density_min -0.411
_refine_diff_density_rms 0.078
_refine_ls_abs_structure_details 'Flack H D (1983), Acta Cryst. A39, 876-881'
_refine_ls_extinction_method none
_refine_ls_goodness_of_fit_ref 1.803
_refine_ls_hydrogen_treatment constr
_refine_ls_matrix_type full
_refine_ls_number_parameters 391
_refine_ls_number_reflns 5163
_refine_ls_number_restraints 63
_refine_ls_restrained_S_all 1.823
_refine_ls_R_factor_all 0.1536
_refine_ls_R_factor_gt 0.1065
_refine_ls_shift/su_max 0.093
_refine_ls_shift/su_mean 0.012
_refine_ls_structure_factor_coef Fsqd
_refine_ls_weighting_details 'calc w=1/[\s^2^(Fo^2^)+(0.0200P)^2^] where P=(Fo^2^+2Fc^2^)/3'
_refine_ls_weighting_scheme calc
_refine_ls_wR_factor_gt 0.1682
_refine_ls_wR_factor_ref 0.1845
_reflns_number_gt 3563
_reflns_number_total 5163
_reflns_threshold_expression >2sigma(I)
_cod_data_source_file ja066198qrom20060825_035728.cif
_cod_data_source_block mp21
_cod_original_cell_volume 1737.0(2)
_cod_database_code 4111275

loop_
_symmetry_equiv_pos_as_xyz
'x, y, z'
'-x, y+1/2, -z'

loop_
_atom_site_label
_atom_site_type_symbol
_atom_site_fract_x
_atom_site_fract_y
_atom_site_fract_z
_atom_site_U_iso_or_equiv
_atom_site_adp_type
_atom_site_occupancy
_atom_site_symmetry_multiplicity
_atom_site_calc_flag
_atom_site_refinement_flags
_atom_site_disorder_assembly
_atom_site_disorder_group
O1 O 0.6423(14) 0.4768(2) 1.1839(4) 0.0396(16) Uani 1 1 d . . .
O2 O 0.3301(15) 0.4445(2) 0.8471(5) 0.0512(19) Uani 1 1 d . . .
H2 H 0.2485 0.4233 0.8703 0.077 Uiso 1 1 calc R . .
O3 O -0.1321(14) 0.5601(2) 1.0399(6) 0.0463(17) Uani 1 1 d . . .
O4 O 0.1717(14) 0.5948(2) 1.1550(5) 0.0476(17) Uani 1 1 d . . .
N1 N 0.2964(15) 0.5458(2) 1.0209(6) 0.039(2) Uani 1 1 d . . .
H1N H 0.4456 0.5501 1.0540 0.047 Uiso 1 1 calc R . .
C1 C 0.2594(19) 0.4869(3) 1.2914(7) 0.051(3) Uani 1 1 d . . .
H1A H 0.3070 0.4680 1.3580 0.077 Uiso 1 1 calc R . .
H1B H 0.0776 0.4842 1.2749 0.077 Uiso 1 1 calc R . .
H1C H 0.2983 0.5162 1.3137 0.077 Uiso 1 1 calc R . .
C2 C 0.407(2) 0.4749(4) 1.1792(9) 0.046(3) Uani 1 1 d . . .
C3 C 0.2816(18) 0.4547(3) 1.0691(7) 0.040(3) Uani 1 1 d . . .
H3 H 0.0958 0.4607 1.0721 0.048 Uiso 1 1 calc R . .
C4 C 0.323(3) 0.4048(3) 1.0803(8) 0.062(3) Uani 1 1 d . . .
H4A H 0.2506 0.3948 1.1564 0.093 Uiso 1 1 calc R . .
H4B H 0.5042 0.3985 1.0789 0.093 Uiso 1 1 calc R . .
H4C H 0.2385 0.3906 1.0125 0.093 Uiso 1 1 calc R . .
C5 C 0.385(2) 0.4719(3) 0.9502(7) 0.036(3) Uani 1 1 d . . .
H5 H 0.5726 0.4746 0.9584 0.044 Uiso 1 1 calc R . .
C6 C 0.2737(19) 0.5173(3) 0.9158(7) 0.038(2) Uani 1 1 d . . .
H6 H 0.0891 0.5136 0.8978 0.046 Uiso 1 1 calc R . .
C7 C 0.401(3) 0.5348(3) 0.7993(7) 0.053(3) Uani 1 1 d . . .
H7A H 0.4251 0.5110 0.7426 0.063 Uiso 1 1 calc R . .
H7B H 0.5705 0.5457 0.8214 0.063 Uiso 1 1 calc R . .
C8 C 0.252(3) 0.5711(5) 0.7308(10) 0.088(4) Uani 1 1 d U . .
H8 H 0.1046 0.5558 0.6943 0.105 Uiso 1 1 calc R . .
C9 C 0.147(6) 0.6033(9) 0.784(2) 0.249(13) Uani 1 1 d U . .
H9A H 0.0287 0.5931 0.8456 0.373 Uiso 1 1 calc R . .
H9B H 0.0545 0.6203 0.7245 0.373 Uiso 1 1 calc R . .
H9C H 0.2777 0.6207 0.8229 0.373 Uiso 1 1 calc R . .
C10 C 0.423(3) 0.5824(5) 0.6152(11) 0.129(6) Uani 1 1 d U . .
H10A H 0.3430 0.6054 0.5694 0.193 Uiso 1 1 calc R . .
H10B H 0.4384 0.5574 0.5636 0.193 Uiso 1 1 calc R . .
H10C H 0.5917 0.5914 0.6424 0.193 Uiso 1 1 calc R . .
C11 C 0.089(2) 0.5657(4) 1.0673(7) 0.040(3) Uani 1 1 d . . .
C12 C -0.0259(19) 0.6213(4) 1.2247(9) 0.050(3) Uani 1 1 d . . .
C13 C 0.164(2) 0.6490(5) 1.3023(11) 0.089(4) Uani 1 1 d . . .
H13A H 0.2608 0.6675 1.2488 0.133 Uiso 1 1 calc R . .
H13B H 0.2802 0.6303 1.3466 0.133 Uiso 1 1 calc R . .
H13C H 0.0685 0.6662 1.3598 0.133 Uiso 1 1 calc R . .
C14 C -0.175(3) 0.6481(3) 1.1359(10) 0.067(4) Uani 1 1 d . . .
H14A H -0.2907 0.6300 1.0896 0.100 Uiso 1 1 calc R . .
H14B H -0.0583 0.6623 1.0807 0.100 Uiso 1 1 calc R . .
H14C H -0.2728 0.6694 1.1800 0.100 Uiso 1 1 calc R . .
C15 C -0.180(2) 0.5925(4) 1.3033(8) 0.060(3) Uani 1 1 d . . .
H15A H -0.2920 0.5752 1.2524 0.090 Uiso 1 1 calc R . .
H15B H -0.2822 0.6095 1.3587 0.090 Uiso 1 1 calc R . .
H15C H -0.0668 0.5740 1.3498 0.090 Uiso 1 1 calc R . .
O1' O 0.1503(14) 0.3855(2) 0.4535(5) 0.0500(18) Uani 1 1 d . . .
O2' O -0.1729(13) 0.4197(2) 0.7866(5) 0.0436(17) Uani 1 1 d . . .
H2' H -0.2552 0.4069 0.8396 0.065 Uiso 1 1 calc R . .
O3' O -0.6493(14) 0.3027(2) 0.5959(5) 0.0420(17) Uani 1 1 d . . .
O4' O -0.3450(13) 0.2684(2) 0.4761(5) 0.0476(18) Uani 1 1 d . . .
N1' N -0.2107(18) 0.3165(3) 0.6139(6) 0.042(2) Uani 1 1 d . . .
H1'N H -0.0609 0.3111 0.5837 0.051 Uiso 1 1 calc R . .
C1' C -0.249(2) 0.3767(4) 0.3451(8) 0.055(3) Uani 1 1 d . . .
H1'1 H -0.3000 0.4026 0.3028 0.082 Uiso 1 1 calc R . .
H1'2 H -0.3996 0.3613 0.3716 0.082 Uiso 1 1 calc R . .
H1'3 H -0.1506 0.3588 0.2904 0.082 Uiso 1 1 calc R . .
C2' C -0.089(2) 0.3881(3) 0.4531(7) 0.029(2) Uani 1 1 d . . .
C3' C -0.233(2) 0.4088(3) 0.5644(7) 0.043(3) Uani 1 1 d . . .
H3' H -0.4190 0.4030 0.5594 0.051 Uiso 1 1 calc R . .
C4' C -0.178(2) 0.4582(3) 0.5539(8) 0.056(3) Uani 1 1 d . . .
H4'A H -0.2536 0.4729 0.6229 0.084 Uiso 1 1 calc R . .
H4'B H -0.2530 0.4691 0.4788 0.084 Uiso 1 1 calc R . .
H4'C H 0.0047 0.4631 0.5536 0.084 Uiso 1 1 calc R . .
C5' C -0.116(2) 0.3903(3) 0.6862(7) 0.041(3) Uani 1 1 d . . .
H5' H 0.0719 0.3873 0.6777 0.049 Uiso 1 1 calc R . .
C6' C -0.2324(19) 0.3466(3) 0.7190(7) 0.041(3) Uani 1 1 d . A .
H6' H -0.4161 0.3509 0.7368 0.049 Uiso 1 1 calc R . .
C7' C -0.104(2) 0.3284(3) 0.8325(7) 0.046(3) Uani 1 1 d D . .
H7'C H -0.0539 0.3518 0.8857 0.055 Uiso 0.50 1 d PR A .
H7'D H 0.0498 0.3130 0.8091 0.055 Uiso 0.50 1 d PR . .
H7'A H -0.1345 0.3486 0.8980 0.055 Uiso 0.50 1 d PR . .
H7'B H 0.0787 0.3291 0.8165 0.055 Uiso 0.50 1 d PR . .
C8' C -0.164(3) 0.2823(5) 0.8874(12) 0.033(5) Uani 0.50 1 d PDU A 1
H8'A H -0.1271 0.2612 0.8224 0.040 Uiso 0.50 1 calc PR A 1
C9' C -0.451(3) 0.2783(7) 0.9164(18) 0.062(6) Uani 0.50 1 d PDU A 1
H9'A H -0.5508 0.2847 0.8438 0.093 Uiso 0.50 1 calc PR A 1
H9'B H -0.4949 0.2983 0.9806 0.093 Uiso 0.50 1 calc PR A 1
H9'C H -0.4878 0.2494 0.9432 0.093 Uiso 0.50 1 calc PR A 1
C10' C 0.002(3) 0.2700(7) 0.9982(14) 0.056(6) Uani 0.50 1 d PDU A 1
H10D H 0.1815 0.2724 0.9770 0.084 Uiso 0.50 1 calc PR A 1
H10E H -0.0348 0.2408 1.0218 0.084 Uiso 0.50 1 calc PR A 1
H10F H -0.0349 0.2890 1.0657 0.084 Uiso 0.50 1 calc PR A 1
C8A C -0.293(3) 0.2971(5) 0.9029(11) 0.051(6) Uani 0.50 1 d PDU A 2
H8AA H -0.4665 0.3095 0.9067 0.061 Uiso 0.50 1 calc PR A 2
C9A C -0.297(4) 0.2541(5) 0.8340(13) 0.052(5) Uani 0.50 1 d PDU A 2
H9AA H -0.3735 0.2583 0.7539 0.078 Uiso 0.50 1 calc PR A 2
H9AB H -0.3978 0.2336 0.8794 0.078 Uiso 0.50 1 calc PR A 2
H9AC H -0.1242 0.2436 0.8252 0.078 Uiso 0.50 1 calc PR A 2
C10A C -0.180(4) 0.2918(6) 1.0316(12) 0.052(5) Uani 0.50 1 d PDU A 2
H10G H -0.1832 0.3192 1.0734 0.078 Uiso 0.50 1 calc PR A 2
H10H H -0.0050 0.2818 1.0260 0.078 Uiso 0.50 1 calc PR A 2
H10I H -0.2808 0.2712 1.0767 0.078 Uiso 0.50 1 calc PR A 2
C11' C -0.419(2) 0.2976(3) 0.5651(8) 0.040(3) Uani 1 1 d . . .
C12' C -0.538(2) 0.2442(3) 0.4068(7) 0.043(3) Uani 1 1 d . . .
C13' C -0.702(2) 0.2145(3) 0.4900(8) 0.058(3) Uani 1 1 d . . .
H13D H -0.8014 0.2319 0.5456 0.087 Uiso 1 1 calc R . .
H13E H -0.5902 0.1957 0.5364 0.087 Uiso 1 1 calc R . .
H13F H -0.8164 0.1975 0.4397 0.087 Uiso 1 1 calc R . .
C14' C -0.376(2) 0.2152(4) 0.3246(9) 0.071(4) Uani 1 1 d . . .
H14D H -0.2753 0.2327 0.2698 0.106 Uiso 1 1 calc R . .
H14E H -0.4875 0.1967 0.2773 0.106 Uiso 1 1 calc R . .
H14F H -0.2625 0.1979 0.3746 0.106 Uiso 1 1 calc R . .
C15' C -0.706(2) 0.2742(3) 0.3279(8) 0.056(3) Uani 1 1 d . . .
H15D H -0.5984 0.2914 0.2756 0.084 Uiso 1 1 calc R . .
H15E H -0.8051 0.2928 0.3806 0.084 Uiso 1 1 calc R . .
H15F H -0.8217 0.2572 0.2779 0.084 Uiso 1 1 calc R . .

loop_
_atom_site_aniso_label
_atom_site_aniso_U_11
_atom_site_aniso_U_22
_atom_site_aniso_U_33
_atom_site_aniso_U_23
_atom_site_aniso_U_13
_atom_site_aniso_U_12
O1 0.052(5) 0.039(4) 0.028(3) -0.009(3) -0.005(3) 0.003(4)
O2 0.065(5) 0.037(4) 0.051(3) -0.008(3) -0.006(4) 0.000(4)
O3 0.035(4) 0.044(5) 0.060(4) 0.000(4) 0.016(4) 0.004(4)
O4 0.048(4) 0.047(4) 0.049(3) -0.028(3) 0.009(4) 0.008(4)
N1 0.040(5) 0.036(5) 0.041(5) -0.018(4) -0.003(4) 0.005(4)
C1 0.063(8) 0.056(7) 0.035(5) -0.008(5) 0.033(6) 0.013(6)
C2 0.035(6) 0.044(7) 0.059(7) 0.011(5) -0.015(6) 0.003(6)
C3 0.036(6) 0.048(7) 0.035(5) -0.008(5) -0.001(5) -0.006(5)
C4 0.110(10) 0.022(6) 0.053(6) -0.008(4) -0.032(7) -0.002(7)
C5 0.035(6) 0.043(7) 0.031(5) -0.017(5) -0.005(5) -0.008(5)
C6 0.049(6) 0.025(5) 0.040(5) 0.000(4) -0.005(5) 0.001(5)
C7 0.081(8) 0.042(7) 0.034(5) 0.008(5) -0.014(6) 0.009(6)
C8 0.131(9) 0.076(7) 0.057(6) 0.018(6) 0.038(6) 0.024(7)
C9 0.270(16) 0.239(16) 0.237(15) 0.034(10) 0.019(10) 0.016(10)
C10 0.169(10) 0.127(10) 0.091(7) 0.015(7) 0.028(8) 0.035(8)
C11 0.060(8) 0.037(7) 0.024(5) 0.001(5) 0.000(6) -0.003(6)
C12 0.031(6) 0.063(8) 0.058(6) -0.033(6) 0.023(6) -0.004(6)
C13 0.055(8) 0.103(11) 0.108(8) -0.077(8) 0.016(8) 0.010(8)
C14 0.080(9) 0.037(7) 0.083(7) -0.009(6) 0.028(8) 0.003(7)
C15 0.035(6) 0.091(9) 0.055(6) -0.024(6) 0.013(6) 0.014(6)
O1' 0.053(5) 0.046(4) 0.051(4) 0.003(3) 0.016(4) -0.008(4)
O2' 0.050(4) 0.047(4) 0.034(3) -0.021(3) 0.016(3) -0.002(4)
O3' 0.040(4) 0.046(4) 0.040(3) -0.012(3) 0.021(3) -0.001(4)
O4' 0.051(5) 0.051(5) 0.040(3) -0.022(3) 0.016(4) 0.000(4)
N1' 0.058(6) 0.038(6) 0.031(4) -0.004(4) 0.012(4) -0.006(5)
C1' 0.070(8) 0.054(8) 0.040(5) 0.004(5) 0.012(6) 0.007(6)
C2' 0.039(6) 0.016(5) 0.033(5) -0.005(4) -0.014(5) 0.002(5)
C3' 0.060(7) 0.034(6) 0.035(5) -0.010(4) 0.014(5) -0.003(6)
C4' 0.055(7) 0.049(8) 0.064(6) 0.004(5) -0.009(6) 0.013(6)
C5' 0.064(7) 0.032(6) 0.028(5) -0.011(5) 0.005(5) -0.008(6)
C6' 0.048(7) 0.043(6) 0.031(5) -0.017(5) 0.001(5) -0.017(5)
C7' 0.053(6) 0.043(7) 0.041(5) -0.014(5) 0.005(6) -0.003(6)
C8' 0.036(8) 0.044(9) 0.019(7) 0.003(6) -0.010(7) 0.003(7)
C9' 0.051(9) 0.060(10) 0.075(9) 0.012(8) 0.020(8) -0.003(8)
C10' 0.064(9) 0.057(9) 0.047(8) 0.013(7) 0.006(8) -0.007(8)
C8A 0.054(10) 0.049(9) 0.050(9) 0.009(8) 0.014(8) 0.024(8)
C9A 0.078(9) 0.033(8) 0.045(7) 0.016(7) -0.007(8) -0.013(8)
C10A 0.068(9) 0.062(9) 0.026(7) 0.009(7) 0.018(7) -0.002(8)
C11' 0.052(7) 0.025(6) 0.042(6) 0.012(5) -0.010(6) 0.004(6)
C12' 0.059(7) 0.038(6) 0.031(5) -0.002(5) -0.006(5) -0.011(6)
C13' 0.065(8) 0.049(7) 0.060(5) -0.002(6) -0.003(6) -0.007(7)
C14' 0.100(10) 0.044(7) 0.069(6) -0.043(5) 0.020(8) -0.011(7)
C15' 0.087(9) 0.032(6) 0.050(5) 0.006(5) 0.005(6) -0.010(7)

loop_
_atom_type_symbol
_atom_type_description
_atom_type_scat_dispersion_real
_atom_type_scat_dispersion_imag
_atom_type_scat_source
C C 0.0033 0.0016 'International Tables Vol C Tables 4.2.6.8 and 6.1.1.4'
H H 0.0000 0.0000 'International Tables Vol C Tables 4.2.6.8 and 6.1.1.4'
N N 0.0061 0.0033 'International Tables Vol C Tables 4.2.6.8 and 6.1.1.4'
O O 0.0106 0.0060 'International Tables Vol C Tables 4.2.6.8 and 6.1.1.4'

loop_
_geom_angle_atom_site_label_1
_geom_angle_atom_site_label_2
_geom_angle_atom_site_label_3
_geom_angle
C5 O2 H2 109.5
C11 O4 C12 119.5(8)
C11 N1 C6 121.0(8)
C11 N1 H1N 119.5
C6 N1 H1N 119.5
C2 C1 H1A 109.5
C2 C1 H1B 109.5
H1A C1 H1B 109.5
C2 C1 H1C 109.5
H1A C1 H1C 109.5
H1B C1 H1C 109.5
O1 C2 C1 118.1(9)
O1 C2 C3 118.7(9)
C1 C2 C3 122.5(9)
C2 C3 C5 112.7(8)
C2 C3 C4 107.1(8)
C5 C3 C4 111.7(8)
C2 C3 H3 108.4
C5 C3 H3 108.4
C4 C3 H3 108.4
C3 C4 H4A 109.5
C3 C4 H4B 109.5
H4A C4 H4B 109.5
C3 C4 H4C 109.5
H4A C4 H4C 109.5
H4B C4 H4C 109.5
O2 C5 C3 113.1(8)
O2 C5 C6 106.0(7)
C3 C5 C6 113.2(8)
O2 C5 H5 108.1
C3 C5 H5 108.1
C6 C5 H5 108.1
N1 C6 C7 113.7(8)
N1 C6 C5 109.4(7)
C7 C6 C5 111.0(8)
N1 C6 H6 107.5
C7 C6 H6 107.5
C5 C6 H6 107.5
C6 C7 C8 116.1(10)
C6 C7 H7A 108.3
C8 C7 H7A 108.2
C6 C7 H7B 108.2
C8 C7 H7B 108.3
H7A C7 H7B 107.4
C9 C8 C7 124.0(14)
C9 C8 C10 115.6(17)
C7 C8 C10 105.3(11)
C9 C8 H8 103.1
C7 C8 H8 103.1
C10 C8 H8 103.1
C8 C9 H9A 109.5
C8 C9 H9B 109.4
H9A C9 H9B 109.5
C8 C9 H9C 109.5
H9A C9 H9C 109.5
H9B C9 H9C 109.5
C8 C10 H10A 109.5
C8 C10 H10B 109.5
H10A C10 H10B 109.5
C8 C10 H10C 109.5
H10A C10 H10C 109.5
H10B C10 H10C 109.5
O3 C11 N1 127.7(9)
O3 C11 O4 124.0(10)
N1 C11 O4 108.3(9)
C15 C12 C14 115.6(9)
C15 C12 O4 109.3(9)
C14 C12 O4 109.1(8)
C15 C12 C13 111.4(8)
C14 C12 C13 111.8(10)
O4 C12 C13 98.2(7)
C12 C13 H13A 109.5
C12 C13 H13B 109.5
H13A C13 H13B 109.5
C12 C13 H13C 109.5
H13A C13 H13C 109.5
H13B C13 H13C 109.5
C12 C14 H14A 109.5
C12 C14 H14B 109.5
H14A C14 H14B 109.5
C12 C14 H14C 109.5
H14A C14 H14C 109.5
H14B C14 H14C 109.5
C12 C15 H15A 109.5
C12 C15 H15B 109.5
H15A C15 H15B 109.5
C12 C15 H15C 109.5
H15A C15 H15C 109.5
H15B C15 H15C 109.5
C5' O2' H2' 109.5
C11' O4' C12' 120.4(8)
C11' N1' C6' 121.2(8)
C11' N1' H1'N 119.4
C6' N1' H1'N 119.4
C2' C1' H1'1 109.5
C2' C1' H1'2 109.5
H1'1 C1' H1'2 109.5
C2' C1' H1'3 109.5
H1'1 C1' H1'3 109.5
H1'2 C1' H1'3 109.5
O1' C2' C1' 122.9(9)
O1' C2' C3' 120.4(8)
C1' C2' C3' 116.4(9)
C4' C3' C5' 110.6(8)
C4' C3' C2' 105.0(8)
C5' C3' C2' 108.5(8)
C4' C3' H3' 110.8
C5' C3' H3' 110.8
C2' C3' H3' 110.8
C3' C4' H4'A 109.5
C3' C4' H4'B 109.5
H4'A C4' H4'B 109.5
C3' C4' H4'C 109.5
H4'A C4' H4'C 109.5
H4'B C4' H4'C 109.5
O2' C5' C6' 107.2(7)
O2' C5' C3' 109.0(8)
C6' C5' C3' 111.8(8)
O2' C5' H5' 109.6
C6' C5' H5' 109.6
C3' C5' H5' 109.6
N1' C6' C7' 111.0(8)
N1' C6' C5' 110.2(7)
C7' C6' C5' 110.5(8)
N1' C6' H6' 108.3
C7' C6' H6' 108.3
C5' C6' H6' 108.3
C6' C7' C8' 124.0(9)
C6' C7' C8A 110.7(9)
C6' C7' H7'C 108.9
C8A C7' H7'C 109.7
C6' C7' H7'D 109.4
C8A C7' H7'D 109.8
H7'C C7' H7'D 108.3
C6' C7' H7'A 106.6
C8' C7' H7'A 105.9
C6' C7' H7'B 106.0
C8' C7' H7'B 106.6
H7'A C7' H7'B 106.7
C10' C8' C9' 111.3(11)
C10' C8' C7' 114.3(13)
C9' C8' C7' 110.3(12)
C10' C8' H8'A 106.8
C9' C8' H8'A 106.8
C7' C8' H8'A 106.8
C8' C9' H9'A 109.5
C8' C9' H9'B 109.5
H9'A C9' H9'B 109.5
C8' C9' H9'C 109.5
H9'A C9' H9'C 109.5
H9'B C9' H9'C 109.5
C8' C10' H10D 109.5
C8' C10' H10E 109.5
H10D C10' H10E 109.5
C8' C10' H10F 109.5
H10D C10' H10F 109.5
H10E C10' H10F 109.5
C10A C8A C9A 111.3(11)
C10A C8A C7' 106.0(12)
C9A C8A C7' 107.8(11)
C10A C8A H8AA 110.5
C9A C8A H8AA 110.5
C7' C8A H8AA 110.5
C8A C9A H9AA 109.5
C8A C9A H9AB 109.5
H9AA C9A H9AB 109.5
C8A C9A H9AC 109.5
H9AA C9A H9AC 109.5
H9AB C9A H9AC 109.5
C8A C10A H10G 109.5
C8A C10A H10H 109.5
H10G C10A H10H 109.5
C8A C10A H10I 109.5
H10G C10A H10I 109.5
H10H C10A H10I 109.5
O3' C11' N1' 127.4(9)
O3' C11' O4' 122.9(10)
N1' C11' O4' 109.6(9)
O4' C12' C14' 103.3(8)
O4' C12' C15' 111.3(8)
C14' C12' C15' 110.1(7)
O4' C12' C13' 112.5(6)
C14' C12' C13' 107.5(9)
C15' C12' C13' 111.8(9)
C12' C13' H13D 109.5
C12' C13' H13E 109.5
H13D C13' H13E 109.5
C12' C13' H13F 109.5
H13D C13' H13F 109.5
H13E C13' H13F 109.5
C12' C14' H14D 109.5
C12' C14' H14E 109.5
H14D C14' H14E 109.5
C12' C14' H14F 109.5
H14D C14' H14F 109.5
H14E C14' H14F 109.5
C12' C15' H15D 109.5
C12' C15' H15E 109.5
H15D C15' H15E 109.5
C12' C15' H15F 109.5
H15D C15' H15F 109.5
H15E C15' H15F 109.5

loop_
_geom_bond_atom_site_label_1
_geom_bond_atom_site_label_2
_geom_bond_distance
O1 C2 1.221(11)
O2 C5 1.432(10)
O2 H2 0.8200
O3 C11 1.194(12)
O4 C11 1.376(11)
O4 C12 1.518(11)
N1 C11 1.337(13)
N1 C6 1.446(11)
N1 H1N 0.8600
C1 C2 1.487(12)
C1 H1A 0.9600
C1 H1B 0.9600
C1 H1C 0.9600
C2 C3 1.492(12)
C3 C5 1.496(12)
C3 C4 1.563(13)
C3 H3 0.9800
C4 H4A 0.9600
C4 H4B 0.9600
C4 H4C 0.9600
C5 C6 1.560(13)
C5 H5 0.9800
C6 C7 1.527(13)
C6 H6 0.9800
C7 C8 1.548(15)
C7 H7A 0.9700
C7 H7B 0.9700
C8 C9 1.28(3)
C8 C10 1.578(17)
C8 H8 0.9800
C9 H9A 0.9600
C9 H9B 0.9600
C9 H9C 0.9600
C10 H10A 0.9600
C10 H10B 0.9600
C10 H10C 0.9600
C12 C15 1.472(14)
C12 C14 1.484(15)
C12 C13 1.547(14)
C13 H13A 0.9600
C13 H13B 0.9600
C13 H13C 0.9600
C14 H14A 0.9600
C14 H14B 0.9600
C14 H14C 0.9600
C15 H15A 0.9600
C15 H15B 0.9600
C15 H15C 0.9600
O1' C2' 1.241(11)
O2' C5' 1.451(10)
O2' H2' 0.8200
O3' C11' 1.248(12)
O4' C11' 1.378(11)
O4' C12' 1.453(11)
N1' C11' 1.337(12)
N1' C6' 1.477(10)
N1' H1'N 0.8600
C1' C2' 1.472(12)
C1' H1'1 0.9600
C1' H1'2 0.9600
C1' H1'3 0.9600
C2' C3' 1.561(13)
C3' C4' 1.558(13)
C3' C5' 1.560(13)
C3' H3' 0.9800
C4' H4'A 0.9600
C4' H4'B 0.9600
C4' H4'C 0.9600
C5' C6' 1.522(13)
C5' H5' 0.9800
C6' C7' 1.505(12)
C6' H6' 0.9800
C7' C8' 1.578(16)
C7' C8A 1.579(17)
C7' H7'C 0.9601
C7' H7'D 0.9600
C7' H7'A 0.9600
C7' H7'B 0.9601
C8' C10' 1.523(11)
C8' C9' 1.525(11)
C8' H8'A 0.9800
C9' H9'A 0.9600
C9' H9'B 0.9600
C9' H9'C 0.9600
C10' H10D 0.9600
C10' H10E 0.9600
C10' H10F 0.9600
C8A C10A 1.517(11)
C8A C9A 1.524(12)
C8A H8AA 0.9800
C9A H9AA 0.9600
C9A H9AB 0.9600
C9A H9AC 0.9600
C10A H10G 0.9600
C10A H10H 0.9600
C10A H10I 0.9600
C12' C14' 1.519(13)
C12' C15' 1.533(13)
C12' C13' 1.547(13)
C13' H13D 0.9600
C13' H13E 0.9600
C13' H13F 0.9600
C14' H14D 0.9600
C14' H14E 0.9600
C14' H14F 0.9600
C15' H15D 0.9600
C15' H15E 0.9600
C15' H15F 0.9600

loop_
_geom_hbond_atom_site_label_D
_geom_hbond_atom_site_label_H
_geom_hbond_atom_site_label_A
_geom_hbond_distance_DH
_geom_hbond_distance_HA
_geom_hbond_distance_DA
_geom_hbond_angle_DHA
_geom_hbond_site_symmetry_A
N1 H1N O3 0.86 2.21 2.996(10) 151.2 1_655
N1' H1'N O3' 0.86 2.15 2.944(10) 154 1_655
O2 H2 O2' 0.82 2.36 2.788(12) 113.4 .

loop_
_geom_torsion_atom_site_label_1
_geom_torsion_atom_site_label_2
_geom_torsion_atom_site_label_3
_geom_torsion_atom_site_label_4
_geom_torsion
O1 C2 C3 C5 -49.3(15)
C1 C2 C3 C5 140.0(10)
O1 C2 C3 C4 73.9(12)
C1 C2 C3 C4 -96.8(12)
C2 C3 C5 O2 161.6(8)
C4 C3 C5 O2 41.0(12)
C2 C3 C5 C6 -77.7(11)
C4 C3 C5 C6 161.7(8)
C11 N1 C6 C7 111.8(11)
C11 N1 C6 C5 -123.5(9)
O2 C5 C6 N1 173.9(7)
C3 C5 C6 N1 49.3(11)
O2 C5 C6 C7 -59.8(10)
C3 C5 C6 C7 175.5(8)
N1 C6 C7 C8 -75.7(12)
C5 C6 C7 C8 160.5(10)
C6 C7 C8 C9 44(3)
C6 C7 C8 C10 -179.3(11)
C6 N1 C11 O3 7.7(16)
C6 N1 C11 O4 -172.2(7)
C12 O4 C11 O3 1.3(14)
C12 O4 C11 N1 -178.8(8)
C11 O4 C12 C15 66.6(11)
C11 O4 C12 C14 -60.7(12)
C11 O4 C12 C13 -177.2(9)
O1' C2' C3' C4' 72.6(12)
C1' C2' C3' C4' -100.8(11)
O1' C2' C3' C5' -45.8(13)
C1' C2' C3' C5' 140.8(9)
C4' C3' C5' O2' 44.0(11)
C2' C3' C5' O2' 158.8(8)
C4' C3' C5' C6' 162.4(8)
C2' C3' C5' C6' -82.9(10)
C11' N1' C6' C7' 114.1(10)
C11' N1' C6' C5' -123.1(9)
O2' C5' C6' N1' 172.8(7)
C3' C5' C6' N1' 53.4(11)
O2' C5' C6' C7' -64.1(10)
C3' C5' C6' C7' 176.5(8)
N1' C6' C7' C8' -53.2(12)
C5' C6' C7' C8' -175.9(9)
N1' C6' C7' C8A -84.1(10)
C5' C6' C7' C8A 153.3(9)
C6' C7' C8' C10' 176.6(11)
C8A C7' C8' C10' -111.5(18)
C6' C7' C8' C9' -57.1(16)
C8A C7' C8' C9' 14.8(14)
C6' C7' C8A C10A -162.9(11)
C8' C7' C8A C10A 74.5(15)
C6' C7' C8A C9A 77.8(13)
C8' C7' C8A C9A -44.8(14)
C6' N1' C11' O3' 1.9(15)
C6' N1' C11' O4' -174.8(7)
C12' O4' C11' O3' 4.6(12)
C12' O4' C11' N1' -178.5(7)
C11' O4' C12' C14' -177.8(7)
C11' O4' C12' C15' 64.1(9)
C11' O4' C12' C13' -62.2(10)
